data_4067882
loop_
_publ_author_name
'Tai, Chia-Cheng'
'Chang, Ya-Ting'
'Tsai, Jie-Hong'
'Jurca, Titel'
'Yap, Glenn P. A.'
'Ong, Tiow-Gan'

_publ_section_title
;
 Subtle Reactivities of Boron and Aluminum Complexes with Amino-Linked
 N-Heterocyclic Carbene Ligation
;
_journal_issue 2
_journal_name_full Organometallics
_journal_page_first 637
_journal_paper_doi 10.1021/om200878e
_journal_volume 31
_journal_year 2012
_chemical_formula_sum 'C34 H58 Al N5'
_chemical_formula_weight 563.83
_chemical_name_systematic
;
 ?
;
_space_group_IT_number 2
_symmetry_cell_setting triclinic
_symmetry_space_group_name_Hall '-P 1'
_symmetry_space_group_name_H-M 'P -1'
_atom_sites_solution_hydrogens geom
_atom_sites_solution_primary direct
_atom_sites_solution_secondary difmap
_audit_creation_method SHELXL-97
_cell_angle_alpha 89.2900(10)
_cell_angle_beta 89.3480(10)
_cell_angle_gamma 72.5420(10)
_cell_formula_units_Z 2
_cell_length_a 10.3063(2)
_cell_length_b 11.3760(2)
_cell_length_c 15.3201(3)
_cell_measurement_reflns_used 7343
_cell_measurement_temperature 150(2)
_cell_measurement_theta_max 26.38
_cell_measurement_theta_min 2.29
_cell_volume 1713.27(6)
_computing_cell_refinement 'SAINT (Bruker, 2002)'
_computing_data_collection 'SMART (Bruker, 2002)'
_computing_data_reduction SAINT
_computing_molecular_graphics 'SHELXTL (Sheldrick, 2001)'
_computing_publication_material 'SHELXTL (Sheldrick, 2001)'
_computing_structure_refinement 'SHELXL-97 (Sheldrick, 2008)'
_computing_structure_solution 'SHELXS-97 (Sheldrick, 2008)'
_diffrn_ambient_temperature 150(2)
_diffrn_detector_area_resol_mean 836.6
_diffrn_measured_fraction_theta_full 0.995
_diffrn_measured_fraction_theta_max 0.987
_diffrn_measurement_device_type 'Bruker AXS APEX diffractometer'
_diffrn_measurement_method \w
_diffrn_radiation_monochromator graphite
_diffrn_radiation_source 'fine-focus sealed tube'
_diffrn_radiation_type MoK\a
_diffrn_radiation_wavelength 0.71073
_diffrn_reflns_av_R_equivalents 0.0525
_diffrn_reflns_av_sigmaI/netI 0.0617
_diffrn_reflns_limit_h_max 12
_diffrn_reflns_limit_h_min -11
_diffrn_reflns_limit_k_max 14
_diffrn_reflns_limit_k_min -14
_diffrn_reflns_limit_l_max 18
_diffrn_reflns_limit_l_min -19
_diffrn_reflns_number 25595
_diffrn_reflns_theta_full 25.00
_diffrn_reflns_theta_max 26.41
_diffrn_reflns_theta_min 2.07
_exptl_absorpt_coefficient_mu 0.088
_exptl_absorpt_correction_T_max 0.9930
_exptl_absorpt_correction_T_min 0.9826
_exptl_absorpt_correction_type multi-scan
_exptl_absorpt_process_details 'SADABS (Sheldrick, 2003)'
_exptl_crystal_colour colourless
_exptl_crystal_density_diffrn 1.093
_exptl_crystal_density_method 'not measured'
_exptl_crystal_description prism
_exptl_crystal_F_000 620
_exptl_crystal_size_max 0.20
_exptl_crystal_size_mid 0.16
_exptl_crystal_size_min 0.08
_refine_diff_density_max 0.290
_refine_diff_density_min -0.281
_refine_diff_density_rms 0.046
_refine_ls_extinction_method none
_refine_ls_goodness_of_fit_ref 1.063
_refine_ls_hydrogen_treatment mixed
_refine_ls_matrix_type full
_refine_ls_number_parameters 373
_refine_ls_number_reflns 6925
_refine_ls_number_restraints 0
_refine_ls_restrained_S_all 1.063
_refine_ls_R_factor_all 0.0722
_refine_ls_R_factor_gt 0.0476
_refine_ls_shift/su_max 0.012
_refine_ls_shift/su_mean 0.000
_refine_ls_structure_factor_coef Fsqd
_refine_ls_weighting_details 'calc w=1/[\s^2^(Fo^2^)+(0.0533P)^2^+0.1047P] where P=(Fo^2^+2Fc^2^)/3'
_refine_ls_weighting_scheme calc
_refine_ls_wR_factor_gt 0.1111
_refine_ls_wR_factor_ref 0.1212
_reflns_number_gt 4778
_reflns_number_total 6925
_reflns_threshold_expression >2sigma(I)
_cod_data_source_file om200878e_si_003.cif
_cod_data_source_block i12444z
_cod_depositor_comments
;
The following automatic conversions were performed:

'_symmetry_cell_setting' value 'Triclinic' changed to 'triclinic'
according to /home/saulius/struct/CIF-dictionaries/cif_core.dic
dictionary named 'cif_core.dic' version 2.4.1 from 2010-06-29.

Automatic conversion script
Id: cif_fix_values 1715 2011-07-08 13:25:40Z adriana 
;
_cod_original_sg_symbol_H-M P-1
_cod_database_code 4067882

loop_
_symmetry_equiv_pos_as_xyz
'x, y, z'
'-x, -y, -z'

loop_
_atom_site_label
_atom_site_type_symbol
_atom_site_fract_x
_atom_site_fract_y
_atom_site_fract_z
_atom_site_U_iso_or_equiv
_atom_site_adp_type
_atom_site_occupancy
_atom_site_symmetry_multiplicity
_atom_site_calc_flag
_atom_site_refinement_flags
Al Al 0.25548(5) 0.30291(5) 0.60279(3) 0.02379(15) Uani 1 1 d .
C1 C 0.27639(17) 0.40644(17) 0.50077(11) 0.0286(4) Uani 1 1 d .
H1A H 0.1916 0.4732 0.4921 0.043 Uiso 1 1 calc R
H1B H 0.2972 0.3555 0.4483 0.043 Uiso 1 1 calc R
H1C H 0.3506 0.4415 0.5117 0.043 Uiso 1 1 calc R
C2 C 0.07476(18) 0.27065(18) 0.60581(12) 0.0325(5) Uani 1 1 d .
H2A H 0.0020 0.3489 0.6004 0.049 Uiso 1 1 calc R
H2B H 0.0643 0.2303 0.6612 0.049 Uiso 1 1 calc R
H2C H 0.0696 0.2170 0.5573 0.049 Uiso 1 1 calc R
C3 C 0.40780(19) 0.14622(17) 0.59270(13) 0.0375(5) Uani 1 1 d .
H3A H 0.4947 0.1632 0.6007 0.056 Uiso 1 1 calc R
H3B H 0.4063 0.1109 0.5348 0.056 Uiso 1 1 calc R
H3C H 0.3972 0.0877 0.6376 0.056 Uiso 1 1 calc R
N1 N 0.37605(12) 0.61528(13) 0.65560(9) 0.0205(3) Uani 1 1 d .
N2 N 0.16772(12) 0.62779(12) 0.62471(9) 0.0212(3) Uani 1 1 d .
N3 N -0.09089(14) 0.83365(14) 0.61906(10) 0.0289(4) Uani 1 1 d .
H3N H -0.1510(18) 0.8373(17) 0.5757(12) 0.035 Uiso 1 1 d .
N4 N 0.26718(12) 0.37106(12) 0.71775(9) 0.0201(3) Uani 1 1 d .
N5 N 0.24771(13) 0.51334(13) 0.83127(9) 0.0235(3) Uani 1 1 d .
C4 C 0.59672(15) 0.48536(16) 0.71198(11) 0.0235(4) Uani 1 1 d .
C5 C 0.70590(16) 0.47503(18) 0.76705(12) 0.0289(4) Uani 1 1 d .
H5B H 0.7727 0.3971 0.7733 0.035 Uiso 1 1 calc R
C6 C 0.72111(16) 0.57405(18) 0.81317(12) 0.0292(4) Uani 1 1 d .
C7 C 0.62508(16) 0.68847(18) 0.80074(12) 0.0294(4) Uani 1 1 d .
H7A H 0.6366 0.7579 0.8297 0.035 Uiso 1 1 calc R
C8 C 0.51298(16) 0.70458(16) 0.74738(11) 0.0251(4) Uani 1 1 d .
C9 C 0.49849(15) 0.60063(16) 0.70627(11) 0.0215(4) Uani 1 1 d .
C10 C 0.58919(17) 0.37755(17) 0.65925(12) 0.0310(4) Uani 1 1 d .
H10A H 0.6689 0.3067 0.6713 0.046 Uiso 1 1 calc R
H10B H 0.5874 0.3988 0.5970 0.046 Uiso 1 1 calc R
H10C H 0.5063 0.3566 0.6750 0.046 Uiso 1 1 calc R
C11 C 0.83905(18) 0.5589(2) 0.87417(13) 0.0445(6) Uani 1 1 d .
H11A H 0.8461 0.4887 0.9135 0.067 Uiso 1 1 calc R
H11B H 0.8242 0.6339 0.9086 0.067 Uiso 1 1 calc R
H11C H 0.9234 0.5442 0.8401 0.067 Uiso 1 1 calc R
C12 C 0.41400(18) 0.83231(17) 0.73598(13) 0.0338(5) Uani 1 1 d .
H12A H 0.3214 0.8264 0.7315 0.051 Uiso 1 1 calc R
H12B H 0.4371 0.8704 0.6827 0.051 Uiso 1 1 calc R
H12C H 0.4194 0.8828 0.7864 0.051 Uiso 1 1 calc R
C13 C 0.26980(15) 0.57410(15) 0.67913(10) 0.0190(4) Uani 1 1 d .
C14 C 0.33838(16) 0.69357(16) 0.58431(11) 0.0228(4) Uani 1 1 d .
H14A H 0.3939 0.7344 0.5543 0.027 Uiso 1 1 calc R
C15 C 0.20873(16) 0.70145(16) 0.56524(11) 0.0243(4) Uani 1 1 d .
H15A H 0.1557 0.7488 0.5195 0.029 Uiso 1 1 calc R
C16 C 0.03034(15) 0.61263(16) 0.62951(11) 0.0244(4) Uani 1 1 d .
H16A H 0.0339 0.5371 0.6634 0.029 Uiso 1 1 calc R
H16B H -0.0009 0.6030 0.5699 0.029 Uiso 1 1 calc R
C17 C -0.06956(16) 0.72297(16) 0.67241(12) 0.0273(4) Uani 1 1 d .
H17A H -0.1575 0.7061 0.6818 0.033 Uiso 1 1 calc R
H17B H -0.0345 0.7364 0.7301 0.033 Uiso 1 1 calc R
C18 C -0.12926(18) 0.95328(17) 0.66367(13) 0.0346(5) Uani 1 1 d .
C19 C -0.1716(2) 1.05057(19) 0.59209(14) 0.0454(6) Uani 1 1 d .
H19A H -0.0975 1.0389 0.5493 0.068 Uiso 1 1 calc R
H19B H -0.1917 1.1327 0.6177 0.068 Uiso 1 1 calc R
H19C H -0.2529 1.0429 0.5631 0.068 Uiso 1 1 calc R
C20 C -0.0044(2) 0.9671(2) 0.71014(15) 0.0490(6) Uani 1 1 d .
H20A H 0.0685 0.9621 0.6674 0.073 Uiso 1 1 calc R
H20B H 0.0266 0.9009 0.7536 0.073 Uiso 1 1 calc R
H20C H -0.0281 1.0470 0.7392 0.073 Uiso 1 1 calc R
C21 C -0.2467(2) 0.9679(2) 0.72955(15) 0.0539(6) Uani 1 1 d .
H21A H -0.2174 0.9071 0.7768 0.081 Uiso 1 1 calc R
H21B H -0.3250 0.9548 0.7000 0.081 Uiso 1 1 calc R
H21C H -0.2725 1.0511 0.7539 0.081 Uiso 1 1 calc R
C22 C 0.14826(19) 0.28948(18) 0.83998(13) 0.0383(5) Uani 1 1 d .
H22A H 0.0661 0.3091 0.8031 0.046 Uiso 1 1 calc R
H22B H 0.1391 0.3592 0.8800 0.046 Uiso 1 1 calc R
C23 C 0.1606(3) 0.1720(2) 0.89275(17) 0.0627(7) Uani 1 1 d .
H23A H 0.0794 0.1843 0.9308 0.075 Uiso 1 1 calc R
H23B H 0.1642 0.1036 0.8525 0.075 Uiso 1 1 calc R
C24 C 0.2882(3) 0.1381(2) 0.94865(15) 0.0704(8) Uani 1 1 d .
H24A H 0.2804 0.2030 0.9926 0.084 Uiso 1 1 calc R
H24B H 0.2961 0.0598 0.9802 0.084 Uiso 1 1 calc R
C25 C 0.4145(2) 0.12400(19) 0.89391(14) 0.0477(6) Uani 1 1 d .
H25A H 0.4298 0.0512 0.8559 0.057 Uiso 1 1 calc R
H25B H 0.4941 0.1098 0.9326 0.057 Uiso 1 1 calc R
C26 C 0.40217(18) 0.23740(17) 0.83784(12) 0.0329(5) Uani 1 1 d .
H26A H 0.4825 0.2219 0.7987 0.039 Uiso 1 1 calc R
H26B H 0.4012 0.3074 0.8759 0.039 Uiso 1 1 calc R
C27 C 0.27309(16) 0.27170(16) 0.78302(11) 0.0244(4) Uani 1 1 d .
H27A H 0.2792 0.1968 0.7478 0.029 Uiso 1 1 calc R
C28 C 0.26246(14) 0.48311(15) 0.74986(11) 0.0187(4) Uani 1 1 d .
C29 C 0.12049(16) 0.70423(16) 0.90601(12) 0.0270(4) Uani 1 1 d .
H29A H 0.0479 0.7255 0.8616 0.032 Uiso 1 1 calc R
H29B H 0.0947 0.6529 0.9517 0.032 Uiso 1 1 calc R
C30 C 0.13279(18) 0.82204(17) 0.94672(12) 0.0322(5) Uani 1 1 d .
H30A H 0.1551 0.8749 0.9007 0.039 Uiso 1 1 calc R
H30B H 0.0446 0.8682 0.9735 0.039 Uiso 1 1 calc R
C31 C 0.2427(2) 0.79260(19) 1.01581(12) 0.0401(5) Uani 1 1 d .
H31A H 0.2181 0.7436 1.0635 0.048 Uiso 1 1 calc R
H31B H 0.2502 0.8701 1.0409 0.048 Uiso 1 1 calc R
C32 C 0.37863(19) 0.72029(18) 0.97573(13) 0.0380(5) Uani 1 1 d .
H32A H 0.4481 0.6966 1.0221 0.046 Uiso 1 1 calc R
H32B H 0.4080 0.7732 0.9328 0.046 Uiso 1 1 calc R
C33 C 0.36879(18) 0.60436(17) 0.93035(12) 0.0310(4) Uani 1 1 d .
H33A H 0.4565 0.5639 0.9008 0.037 Uiso 1 1 calc R
H33B H 0.3532 0.5462 0.9750 0.037 Uiso 1 1 calc R
C34 C 0.25490(16) 0.63090(16) 0.86333(11) 0.0226(4) Uani 1 1 d .
H34A H 0.2767 0.6799 0.8137 0.027 Uiso 1 1 calc R

loop_
_atom_site_aniso_label
_atom_site_aniso_U_11
_atom_site_aniso_U_22
_atom_site_aniso_U_33
_atom_site_aniso_U_23
_atom_site_aniso_U_13
_atom_site_aniso_U_12
Al 0.0286(3) 0.0193(3) 0.0240(3) -0.0010(2) -0.0072(2) -0.0077(2)
C1 0.0308(9) 0.0291(11) 0.0266(10) -0.0042(9) -0.0050(8) -0.0099(8)
C2 0.0413(10) 0.0327(12) 0.0286(11) 0.0010(9) -0.0101(9) -0.0185(9)
C3 0.0489(11) 0.0262(12) 0.0349(12) -0.0047(9) -0.0025(9) -0.0070(9)
N1 0.0219(6) 0.0194(8) 0.0211(8) 0.0003(6) -0.0021(6) -0.0075(6)
N2 0.0227(7) 0.0166(8) 0.0238(8) 0.0021(6) -0.0052(6) -0.0052(6)
N3 0.0284(7) 0.0231(9) 0.0318(9) 0.0048(7) -0.0063(7) -0.0024(7)
N4 0.0248(7) 0.0149(8) 0.0216(8) 0.0023(6) -0.0051(6) -0.0076(6)
N5 0.0314(7) 0.0184(8) 0.0224(8) -0.0018(7) -0.0017(6) -0.0101(6)
C4 0.0219(8) 0.0234(11) 0.0254(10) 0.0022(8) 0.0015(7) -0.0073(7)
C5 0.0209(8) 0.0310(12) 0.0328(11) 0.0052(9) -0.0020(8) -0.0052(8)
C6 0.0220(8) 0.0398(13) 0.0299(11) 0.0033(9) -0.0035(8) -0.0152(8)
C7 0.0324(9) 0.0324(12) 0.0309(11) -0.0024(9) -0.0014(8) -0.0210(9)
C8 0.0268(8) 0.0238(11) 0.0281(10) 0.0025(8) -0.0003(8) -0.0129(8)
C9 0.0211(8) 0.0250(10) 0.0204(9) 0.0027(8) -0.0019(7) -0.0098(7)
C10 0.0269(9) 0.0255(11) 0.0382(12) -0.0022(9) -0.0019(8) -0.0041(8)
C11 0.0361(10) 0.0595(16) 0.0429(13) 0.0040(11) -0.0157(9) -0.0214(10)
C12 0.0405(10) 0.0229(11) 0.0406(12) -0.0011(9) -0.0052(9) -0.0133(9)
C13 0.0219(8) 0.0160(9) 0.0194(9) -0.0037(7) -0.0015(7) -0.0060(7)
C14 0.0299(8) 0.0197(10) 0.0200(10) 0.0029(8) -0.0006(7) -0.0093(7)
C15 0.0311(9) 0.0200(10) 0.0210(10) 0.0046(8) -0.0037(8) -0.0065(8)
C16 0.0224(8) 0.0231(10) 0.0295(10) 0.0038(8) -0.0084(7) -0.0096(7)
C17 0.0251(8) 0.0253(11) 0.0311(11) 0.0042(9) -0.0038(8) -0.0069(8)
C18 0.0346(9) 0.0218(11) 0.0437(12) 0.0012(10) 0.0059(9) -0.0032(8)
C19 0.0412(11) 0.0277(12) 0.0587(15) 0.0083(11) 0.0101(10) 0.0018(9)
C20 0.0627(13) 0.0345(13) 0.0550(14) -0.0009(11) -0.0076(12) -0.0223(11)
C21 0.0567(13) 0.0339(14) 0.0628(16) 0.0050(12) 0.0244(12) -0.0023(10)
C22 0.0466(11) 0.0317(12) 0.0398(12) 0.0030(10) 0.0076(10) -0.0170(9)
C23 0.0839(17) 0.0445(16) 0.0656(17) 0.0145(13) 0.0206(15) -0.0296(13)
C24 0.135(3) 0.0379(16) 0.0370(14) 0.0207(12) -0.0045(16) -0.0254(16)
C25 0.0804(15) 0.0243(12) 0.0384(13) 0.0075(10) -0.0290(12) -0.0150(11)
C26 0.0447(10) 0.0230(11) 0.0299(11) 0.0035(9) -0.0180(9) -0.0083(9)
C27 0.0333(9) 0.0160(10) 0.0257(10) 0.0019(8) -0.0077(8) -0.0099(7)
C28 0.0165(7) 0.0161(10) 0.0233(10) 0.0027(8) -0.0056(7) -0.0046(7)
C29 0.0331(9) 0.0248(11) 0.0251(10) -0.0002(8) 0.0014(8) -0.0118(8)
C30 0.0423(10) 0.0244(11) 0.0311(11) -0.0043(9) 0.0109(9) -0.0119(8)
C31 0.0691(13) 0.0312(12) 0.0273(11) -0.0092(9) 0.0045(10) -0.0261(11)
C32 0.0482(11) 0.0371(13) 0.0324(12) -0.0042(10) -0.0135(9) -0.0176(10)
C33 0.0373(10) 0.0266(11) 0.0294(11) -0.0008(9) -0.0078(8) -0.0098(8)
C34 0.0285(8) 0.0193(10) 0.0214(10) -0.0001(8) -0.0012(7) -0.0091(7)

loop_
_atom_type_symbol
_atom_type_description
_atom_type_scat_dispersion_real
_atom_type_scat_dispersion_imag
_atom_type_scat_source
C C 0.0033 0.0016 'International Tables Vol C Tables 4.2.6.8 and 6.1.1.4'
H H 0.0000 0.0000 'International Tables Vol C Tables 4.2.6.8 and 6.1.1.4'
N N 0.0061 0.0033 'International Tables Vol C Tables 4.2.6.8 and 6.1.1.4'
Al Al 0.0645 0.0514 'International Tables Vol C Tables 4.2.6.8 and 6.1.1.4'

loop_
_geom_angle_atom_site_label_1
_geom_angle_atom_site_label_2
_geom_angle_atom_site_label_3
_geom_angle
N4 Al C1 116.02(7)
N4 Al C3 107.52(7)
C1 Al C3 105.68(8)
N4 Al C2 103.59(7)
C1 Al C2 112.78(8)
C3 Al C2 111.25(9)
C13 N1 C14 108.67(13)
C13 N1 C9 125.85(13)
C14 N1 C9 124.42(13)
C13 N2 C15 109.99(13)
C13 N2 C16 124.89(14)
C15 N2 C16 125.10(13)
C17 N3 C18 117.89(15)
C28 N4 C27 116.54(13)
C28 N4 Al 136.22(11)
C27 N4 Al 107.07(10)
C28 N5 C34 123.27(14)
C5 C4 C9 117.12(16)
C5 C4 C10 120.55(15)
C9 C4 C10 122.30(15)
C6 C5 C4 122.54(17)
C5 C6 C7 117.95(15)
C5 C6 C11 121.17(17)
C7 C6 C11 120.88(17)
C6 C7 C8 122.23(17)
C7 C8 C9 117.46(16)
C7 C8 C12 119.18(16)
C9 C8 C12 123.36(15)
C8 C9 C4 122.44(15)
C8 C9 N1 117.64(14)
C4 C9 N1 119.92(15)
N2 C13 N1 106.81(14)
N2 C13 C28 124.26(13)
N1 C13 C28 128.91(13)
C15 C14 N1 107.60(14)
C14 C15 N2 106.91(14)
N2 C16 C17 110.87(14)
N3 C17 C16 111.38(14)
N3 C18 C19 105.88(16)
N3 C18 C20 108.61(15)
C19 C18 C20 109.47(17)
N3 C18 C21 112.99(16)
C19 C18 C21 109.93(15)
C20 C18 C21 109.85(18)
C27 C22 C23 109.58(16)
C24 C23 C22 110.84(19)
C25 C24 C23 111.54(18)
C24 C25 C26 111.42(18)
C25 C26 C27 111.84(15)
N4 C27 C22 115.92(14)
N4 C27 C26 113.41(13)
C22 C27 C26 111.02(15)
N5 C28 N4 125.34(15)
N5 C28 C13 122.00(15)
N4 C28 C13 112.61(14)
C30 C29 C34 110.92(14)
C31 C30 C29 110.79(16)
C30 C31 C32 110.05(15)
C31 C32 C33 111.35(16)
C34 C33 C32 113.07(15)
N5 C34 C33 107.70(14)
N5 C34 C29 111.23(13)
C33 C34 C29 109.67(14)

loop_
_geom_bond_atom_site_label_1
_geom_bond_atom_site_label_2
_geom_bond_distance
Al N4 1.9525(14)
Al C1 1.9940(18)
Al C3 1.9970(19)
Al C2 2.0034(18)
N1 C13 1.358(2)
N1 C14 1.384(2)
N1 C9 1.4545(19)
N2 C13 1.340(2)
N2 C15 1.377(2)
N2 C16 1.4777(19)
N3 C17 1.454(2)
N3 C18 1.473(2)
N4 C28 1.359(2)
N4 C27 1.488(2)
N5 C28 1.293(2)
N5 C34 1.453(2)
C4 C5 1.390(2)
C4 C9 1.398(2)
C4 C10 1.499(2)
C5 C6 1.386(3)
C6 C7 1.391(3)
C6 C11 1.509(2)
C7 C8 1.388(2)
C8 C9 1.394(2)
C8 C12 1.513(2)
C13 C28 1.506(2)
C14 C15 1.347(2)
C16 C17 1.516(2)
C18 C19 1.520(3)
C18 C20 1.528(3)
C18 C21 1.539(3)
C22 C27 1.510(2)
C22 C23 1.526(3)
C23 C24 1.525(4)
C24 C25 1.509(3)
C25 C26 1.515(3)
C26 C27 1.528(2)
C29 C30 1.525(2)
C29 C34 1.530(2)
C30 C31 1.519(3)
C31 C32 1.522(3)
C32 C33 1.529(3)
C33 C34 1.527(2)

loop_
_geom_torsion_atom_site_label_1
_geom_torsion_atom_site_label_2
_geom_torsion_atom_site_label_3
_geom_torsion_atom_site_label_4
_geom_torsion
C1 Al N4 C28 14.64(16)
C3 Al N4 C28 132.63(15)
C2 Al N4 C28 -109.51(15)
C1 Al N4 C27 -170.43(9)
C3 Al N4 C27 -52.43(11)
C2 Al N4 C27 65.43(11)
C9 C4 C5 C6 -1.7(3)
C10 C4 C5 C6 176.20(16)
C4 C5 C6 C7 -2.3(3)
C4 C5 C6 C11 178.44(16)
C5 C6 C7 C8 3.0(3)
C11 C6 C7 C8 -177.76(17)
C6 C7 C8 C9 0.5(3)
C6 C7 C8 C12 -179.07(16)
C7 C8 C9 C4 -4.8(2)
C12 C8 C9 C4 174.67(16)
C7 C8 C9 N1 175.48(14)
C12 C8 C9 N1 -5.0(2)
C5 C4 C9 C8 5.5(2)
C10 C4 C9 C8 -172.45(16)
C5 C4 C9 N1 -174.88(14)
C10 C4 C9 N1 7.2(2)
C13 N1 C9 C8 -106.73(19)
C14 N1 C9 C8 60.1(2)
C13 N1 C9 C4 73.6(2)
C14 N1 C9 C4 -119.54(18)
C15 N2 C13 N1 1.16(18)
C16 N2 C13 N1 -177.31(14)
C15 N2 C13 C28 -177.18(15)
C16 N2 C13 C28 4.3(2)
C14 N1 C13 N2 -1.24(18)
C9 N1 C13 N2 167.36(14)
C14 N1 C13 C28 177.00(15)
C9 N1 C13 C28 -14.4(3)
C13 N1 C14 C15 0.87(18)
C9 N1 C14 C15 -167.93(15)
N1 C14 C15 N2 -0.15(18)
C13 N2 C15 C14 -0.63(19)
C16 N2 C15 C14 177.84(14)
C13 N2 C16 C17 101.00(18)
C15 N2 C16 C17 -77.2(2)
C18 N3 C17 C16 -152.20(14)
N2 C16 C17 N3 66.26(18)
C17 N3 C18 C19 -168.98(14)
C17 N3 C18 C20 73.54(19)
C17 N3 C18 C21 -48.6(2)
C27 C22 C23 C24 58.1(2)
C22 C23 C24 C25 -56.5(3)
C23 C24 C25 C26 53.7(2)
C24 C25 C26 C27 -53.4(2)
C28 N4 C27 C22 66.33(18)
Al N4 C27 C22 -109.75(14)
C28 N4 C27 C26 -63.82(18)
Al N4 C27 C26 120.10(13)
C23 C22 C27 N4 171.05(16)
C23 C22 C27 C26 -57.7(2)
C25 C26 C27 N4 -171.58(16)
C25 C26 C27 C22 55.8(2)
C34 N5 C28 N4 174.55(13)
C34 N5 C28 C13 -8.4(2)
C27 N4 C28 N5 -8.0(2)
Al N4 C28 N5 166.55(12)
C27 N4 C28 C13 174.68(12)
Al N4 C28 C13 -10.7(2)
N2 C13 C28 N5 -104.14(18)
N1 C13 C28 N5 77.9(2)
N2 C13 C28 N4 73.25(19)
N1 C13 C28 N4 -104.71(18)
C34 C29 C30 C31 -59.6(2)
C29 C30 C31 C32 58.5(2)
C30 C31 C32 C33 -55.1(2)
C31 C32 C33 C34 53.8(2)
C28 N5 C34 C33 -121.38(16)
C28 N5 C34 C29 118.42(16)
C32 C33 C34 N5 -174.61(14)
C32 C33 C34 C29 -53.4(2)
C30 C29 C34 N5 174.88(14)
C30 C29 C34 C33 55.86(19)
